data_7134540
loop_
_publ_author_name
'Morla, Kalyankumar S.'
'Thakre, Dewendra'
'Mourya, Adarsh K.'
'Singh, Piyush'
'Karnamkkott, Harsha S.'
'Ahamed, Subuhan'
'Sahoo, Subham'
'Bhattacharya, Ishita'
'Banerjee, Siddhartha'
'Sarma, Debajit'
'Mondal, Kartik Chandra'
'Ghosh, Sujit Kumar'
'Wankhade, Atul V.'
'Banerjee, Abhishek'

_publ_section_title
;
 A mixed metallic and mixed valence MoV4VIV2VIII2 complex as an electron
 transfer photo-catalyst for the hydrogen evolution reaction
;
_journal_issue 49
_journal_name_full 'Chemical Communications'
_journal_page_first 8919
_journal_page_last 8922
_journal_paper_doi 10.1039/D5CC00117J
_journal_volume 61
_journal_year 2025
_chemical_formula_sum 'C28 H77.19 Mo4 N4 O64.59 P8 V4'
_chemical_formula_weight 2338.84
_space_group_crystal_system monoclinic
_space_group_IT_number 12
_space_group_name_Hall '-C 2y'
_space_group_name_H-M_alt 'C 1 2/m 1'
_atom_sites_solution_hydrogens mixed
_audit_creation_method SHELXL-2018/3
_audit_update_record
;
2025-05-04 deposited with the CCDC.	2025-05-05 downloaded from the CCDC.
;
_cell_angle_alpha 90
_cell_angle_beta 107.9860(10)
_cell_angle_gamma 90
_cell_formula_units_Z 2
_cell_length_a 17.3825(4)
_cell_length_b 14.0926(3)
_cell_length_c 16.5564(4)
_cell_measurement_reflns_used 45666
_cell_measurement_temperature 120(2)
_cell_measurement_theta_max 29.13
_cell_measurement_theta_min 2.072
_cell_volume 3857.54(15)
_computing_cell_refinement APEX-5
_computing_data_collection APEX-5
_computing_data_reduction APEX-5
_computing_molecular_graphics Mercury
_computing_publication_material enCIFer
_computing_structure_refinement 'SHELXL-2018/3 (Sheldrick, 2018)'
_computing_structure_solution 'SHELXT 2018/2 (Sheldrick, 2018)'
_diffrn_ambient_temperature 120(2)
_diffrn_measured_fraction_theta_full 0.957
_diffrn_measured_fraction_theta_max 0.971
_diffrn_measurement_device_type 'Bruker APEX-II CCD'
_diffrn_measurement_method '\f and \w scans'
_diffrn_radiation_type MoK\a
_diffrn_radiation_wavelength 0.71073
_diffrn_reflns_av_R_equivalents 0.0288
_diffrn_reflns_av_unetI/netI 0.0158
_diffrn_reflns_Laue_measured_fraction_full 0.957
_diffrn_reflns_Laue_measured_fraction_max 0.971
_diffrn_reflns_limit_h_max 23
_diffrn_reflns_limit_h_min -23
_diffrn_reflns_limit_k_max 19
_diffrn_reflns_limit_k_min -19
_diffrn_reflns_limit_l_max 22
_diffrn_reflns_limit_l_min -22
_diffrn_reflns_number 45666
_diffrn_reflns_point_group_measured_fraction_full 0.957
_diffrn_reflns_point_group_measured_fraction_max 0.971
_diffrn_reflns_theta_full 25.242
_diffrn_reflns_theta_max 29.130
_diffrn_reflns_theta_min 2.072
_diffrn_source 'fine-focus sealed tube'
_exptl_absorpt_coefficient_mu 1.381
_exptl_absorpt_correction_T_max 0.841
_exptl_absorpt_correction_T_min 0.678
_exptl_absorpt_correction_type multi-scan
_exptl_absorpt_process_details SADABS
_exptl_crystal_colour brown
_exptl_crystal_density_diffrn 2.014
_exptl_crystal_description block
_exptl_crystal_F_000 2340
_exptl_crystal_size_max 0.305
_exptl_crystal_size_mid 0.188
_exptl_crystal_size_min 0.130
_refine_diff_density_max 1.817
_refine_diff_density_min -1.829
_refine_diff_density_rms 0.115
_refine_ls_extinction_method none
_refine_ls_goodness_of_fit_ref 1.027
_refine_ls_hydrogen_treatment mixed
_refine_ls_matrix_type full
_refine_ls_number_parameters 318
_refine_ls_number_reflns 5240
_refine_ls_number_restraints 3
_refine_ls_restrained_S_all 1.027
_refine_ls_R_factor_all 0.0417
_refine_ls_R_factor_gt 0.0406
_refine_ls_shift/su_max 0.002
_refine_ls_shift/su_mean 0.000
_refine_ls_structure_factor_coef Fsqd
_refine_ls_weighting_details 'w=1/[\s^2^(Fo^2^)+(0.0468P)^2^+25.7891P] where P=(Fo^2^+2Fc^2^)/3'
_refine_ls_weighting_scheme calc
_refine_ls_wR_factor_gt 0.1041
_refine_ls_wR_factor_ref 0.1050
_reflns_Friedel_coverage 0.000
_reflns_number_gt 5073
_reflns_number_total 5240
_reflns_threshold_expression 'I > 2\s(I)'
_cod_data_source_file d5cc00117j2.cif
_cod_data_source_block 1a
_cod_depositor_comments 'Adding full bibliography for 7134540--7134541.cif.'
_cod_original_sg_symbol_H-M 'C 2/m'
_cod_database_code 7134540
_shelx_shelxl_version_number 2018/3
_shelx_space_group_comment
;
The symmetry employed for this shelxl refinement is uniquely defined
by the following loop, which should always be used as a source of
symmetry information in preference to the above space-group names.
They are only intended as comments.
;
_shelx_estimated_absorpt_t_min 0.678
_shelx_estimated_absorpt_t_max 0.841

loop_
_space_group_symop_operation_xyz
'x, y, z'
'-x, y, -z'
'x+1/2, y+1/2, z'
'-x+1/2, y+1/2, -z'
'-x, -y, -z'
'x, -y, z'
'-x+1/2, -y+1/2, -z'
'x+1/2, -y+1/2, z'

loop_
_atom_site_label
_atom_site_type_symbol
_atom_site_fract_x
_atom_site_fract_y
_atom_site_fract_z
_atom_site_U_iso_or_equiv
_atom_site_adp_type
_atom_site_occupancy
_atom_site_site_symmetry_order
_atom_site_calc_flag
_atom_site_refinement_flags_posn
_atom_site_refinement_flags_adp
_atom_site_refinement_flags_occupancy
_atom_site_disorder_assembly
_atom_site_disorder_group
Mo1 Mo 0.47116(2) 0.09043(2) 0.68134(2) 0.02343(8) Uani 1 1 d . . . . .
V1 V 0.29920(3) 0.000000 0.75025(3) 0.01452(12) Uani 1 2 d S T P . .
V2 V 0.500000 0.10960(4) 1.000000 0.01663(12) Uani 1 2 d DS T P . .
P1 P 0.47463(5) 0.24407(5) 0.82647(4) 0.02341(15) Uani 1 1 d D . . . .
P2 P 0.32291(4) 0.16899(5) 0.86444(4) 0.01830(13) Uani 1 1 d . . . . .
C1 C 0.37352(16) 0.19164(18) 0.78385(15) 0.0191(5) Uani 1 1 d . . . . .
C2 C 0.31755(19) 0.2507(2) 0.71213(17) 0.0261(6) Uani 1 1 d . . . . .
H2A H 0.263581 0.220255 0.695356 0.031 Uiso 1 1 calc R U . . .
H2B H 0.311522 0.313830 0.735662 0.031 Uiso 1 1 calc R U . . .
C3 C 0.34093(19) 0.2663(2) 0.63178(17) 0.0282(6) Uani 1 1 d . . . . .
C4 C 0.3039(3) 0.3433(2) 0.5817(2) 0.0398(8) Uani 1 1 d . . . . .
H4 H 0.270614 0.385325 0.600981 0.048 Uiso 1 1 calc R U . . .
C5 C 0.3158(3) 0.3581(3) 0.5035(2) 0.0510(12) Uani 1 1 d . . . . .
H5 H 0.290929 0.410191 0.468806 0.061 Uiso 1 1 calc R U . . .
C6 C 0.3645(3) 0.2958(3) 0.4769(2) 0.0460(10) Uani 1 1 d . . . . .
H6 H 0.373352 0.303916 0.423499 0.055 Uiso 1 1 calc R U . . .
C7 C 0.3997(2) 0.2222(3) 0.52925(19) 0.0375(8) Uani 1 1 d . . . . .
H7 H 0.433055 0.179535 0.510771 0.045 Uiso 1 1 calc R U . . .
N1 N 0.38924(16) 0.20703(19) 0.60655(15) 0.0277(5) Uani 1 1 d . . . . .
O4 O 0.39435(17) 0.000000 0.61348(16) 0.0231(5) Uani 1 2 d S T P . .
O1B O 0.52775(17) 0.000000 0.76772(17) 0.0256(6) Uani 1 2 d S T P . .
O1C O 0.38307(11) 0.09839(13) 0.75180(11) 0.0171(3) Uani 1 1 d . . . . .
O1M O 0.53590(15) 0.1136(2) 0.62582(14) 0.0366(5) Uani 1 1 d . . . . .
O1P1 O 0.51893(14) 0.20099(19) 0.76741(13) 0.0334(5) Uani 1 1 d . . . . .
O1P2 O 0.25940(11) 0.09538(14) 0.81590(12) 0.0206(4) Uani 1 1 d . . . . .
O1V O 0.23207(17) 0.000000 0.65930(16) 0.0214(5) Uani 1 2 d S T P . .
O2P1 O 0.51398(12) 0.21013(15) 0.91659(12) 0.0235(4) Uani 1 1 d D . . . .
H2P1 H 0.5635(9) 0.230(2) 0.9319(15) 0.035 Uiso 1 1 d D U . . .
O2P2 O 0.38198(12) 0.12113(16) 0.94070(12) 0.0242(4) Uani 1 1 d . . . . .
O2V O 0.51556(17) 0.000000 0.93185(16) 0.0200(5) Uani 1 2 d S T P . .
O3P1 O 0.47021(18) 0.35047(17) 0.82091(17) 0.0437(6) Uani 1 1 d . . . . .
O3P2 O 0.28554(16) 0.25763(17) 0.88520(16) 0.0371(5) Uani 1 1 d . . . . .
O1W O 0.5229(3) 0.500000 0.5923(3) 0.0474(9) Uani 1 2 d S T P . .
H1WA H 0.485036 0.507602 0.615937 0.071 Uiso 0.5 1 d R U P . .
H1WB H 0.557204 0.461526 0.626157 0.071 Uiso 0.5 1 d R U P . .
O2W O 0.4282(3) 0.500000 0.7066(4) 0.0640(17) Uani 0.938(9) 2 d S T P A 1
H2WA H 0.442523 0.452638 0.741577 0.096 Uiso 0.469(5) 1 d R U P A 1
H2WB H 0.439888 0.550192 0.738915 0.096 Uiso 0.469(5) 1 d R U P A 1
O3W O 0.6110(3) 0.3709(3) 0.9944(3) 0.0638(13) Uani 0.748(6) 1 d . . P B 1
H3WA H 0.658370 0.352278 1.026212 0.096 Uiso 0.748(6) 1 d R U P B 1
H3WB H 0.589759 0.398784 1.029358 0.096 Uiso 0.748(6) 1 d R U P B 1
O4W O 0.1272(4) 0.000000 0.8731(4) 0.080(3) Uani 0.75 2 d S T P C 1
H4WA H 0.076734 0.000000 0.841942 0.120 Uiso 0.75 2 d R U P C 1
H4WB H 0.154227 0.000000 0.836787 0.120 Uiso 0.75 2 d R U P C 1
O5W O 0.60139(14) 0.35324(18) 0.70487(15) 0.0353(5) Uani 1 1 d . . . . .
H5WA H 0.569067 0.337501 0.733640 0.053 Uiso 1 1 d R U . . .
H5WB H 0.646687 0.367647 0.743322 0.053 Uiso 1 1 d R U . . .
O6W O 0.3462(2) 0.000000 0.4356(2) 0.0521(11) Uani 1 2 d S T P . .
H6WA H 0.319049 0.000000 0.471814 0.078 Uiso 1 2 d R U P . .
H6WB H 0.372941 0.053173 0.445007 0.078 Uiso 0.5 1 d R U P . .
O1 O 0.6615(3) 0.1281(4) 0.8914(4) 0.0459(16) Uani 0.574(9) 1 d G . P D 1
H1A H 0.687764 0.083318 0.924819 0.069 Uiso 0.574(9) 1 d G U P D 1
H1B H 0.695902 0.174639 0.899221 0.069 Uiso 0.574(9) 1 d G U P D 1
O2 O 0.2578(6) 0.500000 0.7240(7) 0.069(2) Uani 0.569(10) 2 d S T P E 1
H2C H 0.309972 0.500000 0.734450 0.104 Uiso 0.569(10) 2 d R U P E 1
H2D H 0.238361 0.500000 0.668907 0.104 Uiso 0.569(10) 2 d R U P E 1
O4B O 0.2777(4) -0.0273(5) 1.0169(5) 0.0375(16) Uani 0.3421 1 d . . P F 1
H4BA H 0.282790 0.028349 0.986453 0.056 Uiso 0.3421 1 d R U P F 1
H4BB H 0.270831 0.000000 1.063911 0.056 Uiso 0.6842 2 d R U P F 1
O1A O 0.6816(5) 0.1106(6) 0.8279(6) 0.063(3) Uani 0.426(9) 1 d G . P D 2
H1AA H 0.714392 0.062320 0.838590 0.094 Uiso 0.426(9) 1 d G U P D 2
H1AB H 0.709749 0.156721 0.857756 0.094 Uiso 0.426(9) 1 d G U P D 2
O5 O 0.3839(13) 0.500000 0.8743(12) 0.067(4) Uani 0.25 2 d S T P G 1
H5A H 0.393408 0.440273 0.868102 0.100 Uiso 0.125 1 d R U P G 1
H5B H 0.384685 0.526322 0.827002 0.100 Uiso 0.125 1 d R U P G 1
O4A O 0.2168(13) 0.000000 0.9580(12) 0.053(5) Uani 0.25 2 d S T P H 2
H4AA H 0.164963 0.000000 0.949948 0.080 Uiso 0.25 2 d R U P H 2
H4AB H 0.221282 0.000000 0.907033 0.080 Uiso 0.25 2 d R U P H 2
O2A O 0.2228(8) 0.500000 0.7550(9) 0.069(2) Uani 0.431(10) 2 d S T P E 2
H2AA H 0.192704 0.450364 0.737922 0.104 Uiso 0.215(5) 1 d R U P E 2
H2AB H 0.205985 0.524834 0.794668 0.104 Uiso 0.215(5) 1 d R U P E 2
O3 O 0.337(2) 0.000000 1.027(2) 0.0375(16) Uani 0.1119 2 d S T P I 3
H3A H 0.294356 0.000000 0.981791 0.056 Uiso 0.1119 2 d R U P I 3
H3B H 0.377537 0.000000 1.006279 0.056 Uiso 0.1119 2 d R U P I 3
O3X O 0.6554(9) 0.3293(10) 0.9543(9) 0.0638(13) Uani 0.252(6) 1 d . . P B 2
H3XA H 0.681859 0.346494 1.005830 0.096 Uiso 0.252(6) 1 d R U P B 2
H3XB H 0.657751 0.378369 0.923250 0.096 Uiso 0.252(6) 1 d R U P B 2
O2X O 0.497(5) 0.500000 0.739(6) 0.0640(17) Uani 0.062(9) 2 d S T P A 2
H2XA H 0.481847 0.447517 0.758065 0.096 Uiso 0.031(5) 1 d R U P A 2
H2XB H 0.467126 0.543642 0.752529 0.096 Uiso 0.031(5) 1 d R U P A 2
O5A O 0.4769(14) 0.500000 0.9329(12) 0.067(4) Uani 0.25 2 d S T P J 2
H5AA H 0.468055 0.440289 0.920724 0.100 Uiso 0.125 1 d R U P J 2
H5AB H 0.436601 0.529091 0.896756 0.100 Uiso 0.125 1 d R U P J 2

loop_
_atom_site_aniso_label
_atom_site_aniso_U_11
_atom_site_aniso_U_22
_atom_site_aniso_U_33
_atom_site_aniso_U_23
_atom_site_aniso_U_13
_atom_site_aniso_U_12
Mo1 0.02250(13) 0.03762(15) 0.01148(11) -0.00044(8) 0.00718(8) -0.00609(9)
V1 0.0159(3) 0.0178(3) 0.0089(2) 0.000 0.00248(19) 0.000
V2 0.0185(3) 0.0207(3) 0.0092(2) 0.000 0.0022(2) 0.000
P1 0.0304(3) 0.0231(3) 0.0142(3) 0.0014(2) 0.0032(2) -0.0097(3)
P2 0.0212(3) 0.0189(3) 0.0134(3) -0.0018(2) 0.0033(2) 0.0028(2)
C1 0.0254(12) 0.0171(11) 0.0124(10) 0.0018(8) 0.0026(9) -0.0004(9)
C2 0.0346(14) 0.0227(12) 0.0158(11) 0.0053(9) 0.0000(10) 0.0022(11)
C3 0.0386(15) 0.0234(13) 0.0147(11) 0.0051(10) -0.0032(10) -0.0099(11)
C4 0.059(2) 0.0249(14) 0.0234(14) 0.0084(12) -0.0045(14) -0.0047(14)
C5 0.076(3) 0.0381(19) 0.0214(15) 0.0165(14) -0.0099(16) -0.0229(19)
C6 0.059(2) 0.054(2) 0.0170(13) 0.0121(14) 0.0013(14) -0.0261(19)
C7 0.0402(17) 0.054(2) 0.0160(12) 0.0071(13) 0.0051(12) -0.0173(15)
N1 0.0341(13) 0.0327(13) 0.0137(10) 0.0045(9) 0.0035(9) -0.0112(10)
O4 0.0274(13) 0.0302(14) 0.0118(11) 0.000 0.0063(10) 0.000
O1B 0.0192(12) 0.0450(17) 0.0120(11) 0.000 0.0041(9) 0.000
O1C 0.0206(8) 0.0187(8) 0.0119(7) -0.0001(6) 0.0050(6) -0.0017(6)
O1M 0.0328(11) 0.0603(16) 0.0212(10) 0.0010(10) 0.0149(9) -0.0106(11)
O1P1 0.0321(11) 0.0508(14) 0.0197(9) -0.0087(9) 0.0114(8) -0.0201(10)
O1P2 0.0181(8) 0.0267(9) 0.0165(8) -0.0049(7) 0.0048(7) 0.0002(7)
O1V 0.0233(12) 0.0254(13) 0.0128(11) 0.000 0.0017(9) 0.000
O2P1 0.0244(9) 0.0291(10) 0.0137(8) 0.0010(7) 0.0011(7) -0.0086(8)
O2P2 0.0209(9) 0.0361(11) 0.0138(8) 0.0066(8) 0.0029(7) -0.0015(8)
O2V 0.0269(13) 0.0225(12) 0.0101(10) 0.000 0.0048(9) 0.000
O3P1 0.0581(16) 0.0235(11) 0.0398(13) 0.0064(10) 0.0008(12) -0.0151(11)
O3P2 0.0472(14) 0.0285(11) 0.0374(12) -0.0082(10) 0.0157(11) 0.0119(10)
O1W 0.063(3) 0.0371(19) 0.037(2) 0.000 0.0076(18) 0.000
O2W 0.072(3) 0.0202(18) 0.079(4) 0.000 -0.008(3) 0.000
O3W 0.063(3) 0.053(2) 0.055(3) 0.0019(19) -0.0115(19) -0.022(2)
O4W 0.049(3) 0.153(8) 0.046(3) 0.000 0.026(3) 0.000
O5W 0.0325(11) 0.0441(13) 0.0271(11) 0.0080(10) 0.0061(9) -0.0135(10)
O6W 0.039(2) 0.088(3) 0.0310(18) 0.000 0.0136(16) 0.000
O1 0.038(2) 0.046(3) 0.057(3) 0.003(2) 0.020(2) -0.008(2)
O2 0.055(5) 0.088(5) 0.056(5) 0.000 0.006(3) 0.000
O4B 0.036(3) 0.041(4) 0.040(3) -0.011(3) 0.019(3) 0.000(3)
O1A 0.060(5) 0.052(4) 0.061(5) -0.007(4) -0.005(4) -0.014(4)
O5 0.077(9) 0.089(11) 0.043(7) 0.000 0.031(7) 0.000
O4A 0.087(13) 0.041(8) 0.058(10) 0.000 0.061(11) 0.000
O2A 0.055(5) 0.088(5) 0.056(5) 0.000 0.006(3) 0.000
O3 0.036(3) 0.041(4) 0.040(3) -0.011(3) 0.019(3) 0.000(3)
O3X 0.063(3) 0.053(2) 0.055(3) 0.0019(19) -0.0115(19) -0.022(2)
O2X 0.072(3) 0.0202(18) 0.079(4) 0.000 -0.008(3) 0.000
O5A 0.077(9) 0.089(11) 0.043(7) 0.000 0.031(7) 0.000

loop_
_atom_type_symbol
_atom_type_description
_atom_type_scat_dispersion_real
_atom_type_scat_dispersion_imag
_atom_type_scat_source
C C 0.0033 0.0016 'International Tables Vol C Tables 4.2.6.8 and 6.1.1.4'
H H 0.0000 0.0000 'International Tables Vol C Tables 4.2.6.8 and 6.1.1.4'
Mo Mo -1.6832 0.6857 'International Tables Vol C Tables 4.2.6.8 and 6.1.1.4'
N N 0.0061 0.0033 'International Tables Vol C Tables 4.2.6.8 and 6.1.1.4'
O O 0.0106 0.0060 'International Tables Vol C Tables 4.2.6.8 and 6.1.1.4'
P P 0.1023 0.0942 'International Tables Vol C Tables 4.2.6.8 and 6.1.1.4'
V V 0.3005 0.5294 'International Tables Vol C Tables 4.2.6.8 and 6.1.1.4'

loop_
_geom_angle_atom_site_label_1
_geom_angle_atom_site_label_2
_geom_angle_atom_site_label_3
_geom_angle
_geom_angle_site_symmetry_1
_geom_angle_site_symmetry_3
_geom_angle_publ_flag
O1M Mo1 O4 105.50(12) . . ?
O1M Mo1 O1B 104.86(12) . . ?
O4 Mo1 O1B 95.58(8) . . ?
O1M Mo1 O1P1 92.03(11) . . ?
O4 Mo1 O1P1 159.97(10) . . ?
O1B Mo1 O1P1 89.02(9) . . ?
O1M Mo1 O1C 165.86(11) . . ?
O4 Mo1 O1C 82.70(9) . . ?
O1B Mo1 O1C 85.41(9) . . ?
O1P1 Mo1 O1C 78.25(7) . . ?
O1M Mo1 N1 88.53(12) . . ?
O4 Mo1 N1 87.48(8) . . ?
O1B Mo1 N1 164.83(10) . . ?
O1P1 Mo1 N1 83.30(10) . . ?
O1C Mo1 N1 80.23(8) . . ?
O1M Mo1 Mo1 101.14(10) . 6 ?
O4 Mo1 Mo1 48.79(5) . 6 ?
O1B Mo1 Mo1 48.97(5) . 6 ?
O1P1 Mo1 Mo1 137.85(7) . 6 ?
O1C Mo1 Mo1 92.93(5) . 6 ?
N1 Mo1 Mo1 136.26(6) . 6 ?
O1V V1 O1P2 103.90(9) . . ?
O1V V1 O1P2 103.90(9) . 6 ?
O1P2 V1 O1P2 85.37(12) . 6 ?
O1V V1 O1C 109.20(9) . . ?
O1P2 V1 O1C 84.24(8) . . ?
O1P2 V1 O1C 146.79(8) 6 . ?
O1V V1 O1C 109.20(9) . 6 ?
O1P2 V1 O1C 146.79(8) . 6 ?
O1P2 V1 O1C 84.24(8) 6 6 ?
O1C V1 O1C 87.43(11) . 6 ?
O2V V2 O2V 77.46(12) . 5_657 ?
O2V V2 O2P2 94.82(10) . . ?
O2V V2 O2P2 92.49(10) 5_657 . ?
O2V V2 O2P2 92.49(10) . 2_657 ?
O2V V2 O2P2 94.82(10) 5_657 2_657 ?
O2P2 V2 O2P2 170.63(14) . 2_657 ?
O2V V2 O2P1 172.33(8) . 2_657 ?
O2V V2 O2P1 95.16(8) 5_657 2_657 ?
O2P2 V2 O2P1 87.55(8) . 2_657 ?
O2P2 V2 O2P1 85.97(8) 2_657 2_657 ?
O2V V2 O2P1 95.16(8) . . ?
O2V V2 O2P1 172.33(8) 5_657 . ?
O2P2 V2 O2P1 85.96(8) . . ?
O2P2 V2 O2P1 87.55(8) 2_657 . ?
O2P1 V2 O2P1 92.28(12) 2_657 . ?
O2V V2 V2 38.73(6) . 5_657 ?
O2V V2 V2 38.73(6) 5_657 5_657 ?
O2P2 V2 V2 94.68(7) . 5_657 ?
O2P2 V2 V2 94.68(7) 2_657 5_657 ?
O2P1 V2 V2 133.86(6) 2_657 5_657 ?
O2P1 V2 V2 133.86(6) . 5_657 ?
O3P1 P1 O2P1 111.99(14) . . ?
O3P1 P1 O1P1 112.31(16) . . ?
O2P1 P1 O1P1 109.76(13) . . ?
O3P1 P1 C1 110.70(15) . . ?
O2P1 P1 C1 109.84(11) . . ?
O1P1 P1 C1 101.77(12) . . ?
O3P2 P2 O2P2 114.22(14) . . ?
O3P2 P2 O1P2 112.86(13) . . ?
O2P2 P2 O1P2 108.97(12) . . ?
O3P2 P2 C1 111.14(14) . . ?
O2P2 P2 C1 109.18(12) . . ?
O1P2 P2 C1 99.43(11) . . ?
O1C C1 C2 109.1(2) . . ?
O1C C1 P1 107.59(17) . . ?
C2 C1 P1 112.58(19) . . ?
O1C C1 P2 104.09(16) . . ?
C2 C1 P2 109.02(19) . . ?
P1 C1 P2 114.01(13) . . ?
C3 C2 C1 118.7(3) . . ?
C3 C2 H2A 107.6 . . ?
C1 C2 H2A 107.6 . . ?
C3 C2 H2B 107.6 . . ?
C1 C2 H2B 107.6 . . ?
H2A C2 H2B 107.1 . . ?
N1 C3 C4 121.2(3) . . ?
N1 C3 C2 123.0(2) . . ?
C4 C3 C2 115.7(3) . . ?
C5 C4 C3 119.8(4) . . ?
C5 C4 H4 120.1 . . ?
C3 C4 H4 120.1 . . ?
C6 C5 C4 118.9(3) . . ?
C6 C5 H5 120.5 . . ?
C4 C5 H5 120.5 . . ?
C7 C6 C5 118.5(3) . . ?
C7 C6 H6 120.7 . . ?
C5 C6 H6 120.7 . . ?
N1 C7 C6 123.4(4) . . ?
N1 C7 H7 118.3 . . ?
C6 C7 H7 118.3 . . ?
C3 N1 C7 118.2(3) . . ?
C3 N1 Mo1 128.91(18) . . ?
C7 N1 Mo1 112.5(2) . . ?
Mo1 O4 Mo1 82.41(11) 6 . ?
Mo1 O1B Mo1 82.07(10) . 6 ?
C1 O1C V1 117.87(15) . . ?
C1 O1C Mo1 114.79(14) . . ?
V1 O1C Mo1 125.52(9) . . ?
P1 O1P1 Mo1 123.44(12) . . ?
P2 O1P2 V1 115.20(11) . . ?
P1 O2P1 V2 140.59(12) . . ?
P1 O2P1 H2P1 107.0(12) . . ?
V2 O2P1 H2P1 110.0(12) . . ?
P2 O2P2 V2 140.98(13) . . ?
V2 O2V V2 102.54(12) . 5_657 ?
H1WA O1W H1WB 104.5 . . ?
H1WA O1W H1WA 14.1 . 6_565 ?
H1WB O1W H1WA 95.6 . 6_565 ?
H1WA O1W H1WB 95.6 . 6_565 ?
H1WB O1W H1WB 77.1 . 6_565 ?
H1WA O1W H1WB 104.5 6_565 6_565 ?
H2WA O2W H2WB 104.5 . . ?
H2WA O2W H2XA 90.0 . 6_565 ?
H2WB O2W H2XA 31.0 . 6_565 ?
H2WA O2W H2XB 22.5 . 6_565 ?
H2WB O2W H2XB 93.2 . 6_565 ?
H3WA O3W H3WB 104.5 . . ?
H4WA O4W H4WB 104.5 . . ?
H5WA O5W H5WB 104.5 . . ?
H6WA O6W H6WB 104.5 . . ?
H6WA O6W H6WB 104.5 . 6 ?
H6WB O6W H6WB 118.9 . 6 ?
H1A O1 H1B 104.5 . . ?
H2C O2 H2D 104.5 . . ?
H2C O2 H2AA 144.0 . 6_565 ?
H2D O2 H2AA 95.8 . 6_565 ?
O4B O4B H4BA 34.5 6 . ?
O4B O4B H4BB 64.9 6 . ?
H4BA O4B H4BB 99.4 . . ?
O4B O4B H4BA 91.6(15) 6 6 ?
H4BA O4B H4BA 57.1 . 6 ?
H4BB O4B H4BA 156.5 . 6 ?
H1AA O1A H1AB 104.5 . . ?
H5A O5 H5B 104.5 . . ?
H5A O5 H5A 150.7 . 6_565 ?
H5B O5 H5A 54.9 . 6_565 ?
H5A O5 H5B 54.9 . 6_565 ?
H5B O5 H5B 50.5 . 6_565 ?
H5A O5 H5B 104.5 6_565 6_565 ?
H5A O5 H5AB 56.1 . 6_565 ?
H5B O5 H5AB 104.5 . 6_565 ?
H5A O5 H5AB 105.2 6_565 6_565 ?
H5B O5 H5AB 83.6 6_565 6_565 ?
H4AA O4A H4AB 104.5 . . ?
H2AA O2A H2AB 105.2 . . ?
H3A O3 H3B 104.5 . . ?
H3XA O3X H3XB 104.5 . . ?
H2XA O2X H2XB 104.6 . . ?
H2WA O2X H2WB 70.8 6_565 6_565 ?
H2WA O2X H2XA 34.0 6_565 6_565 ?
H2WB O2X H2XA 99.8 6_565 6_565 ?
H2WA O2X H2XB 81.6 6_565 6_565 ?
H2WB O2X H2XB 17.8 6_565 6_565 ?
H5AA O5A H5AB 104.5 . . ?
H5AA O5A H5AB 48.5 . 6_565 ?
H5AB O5A H5AB 56.2 . 6_565 ?
H5AA O5A H5AB 104.5 6_565 6_565 ?

loop_
_geom_bond_atom_site_label_1
_geom_bond_atom_site_label_2
_geom_bond_distance
_geom_bond_site_symmetry_2
_geom_bond_publ_flag
Mo1 O1M 1.690(2) . ?
Mo1 O4 1.935(2) . ?
Mo1 O1B 1.941(2) . ?
Mo1 O1P1 2.102(2) . ?
Mo1 O1C 2.1957(18) . ?
Mo1 N1 2.274(3) . ?
Mo1 Mo1 2.5488(5) 6 ?
V1 O1V 1.595(3) . ?
V1 O1P2 1.9826(19) . ?
V1 O1P2 1.9826(19) 6 ?
V1 O1C 2.0064(19) . ?
V1 O1C 2.0064(18) 6 ?
V2 O2V 1.9800(17) . ?
V2 O2V 1.9800(17) 5_657 ?
V2 O2P2 1.9888(19) . ?
V2 O2P2 1.9888(19) 2_657 ?
V2 O2P1 2.045(2) 2_657 ?
V2 O2P1 2.045(2) . ?
V2 V2 3.0892(13) 5_657 ?
P1 O3P1 1.503(3) . ?
P1 O2P1 1.5142(19) . ?
P1 O1P1 1.544(2) . ?
P1 C1 1.835(3) . ?
P2 O3P2 1.496(2) . ?
P2 O2P2 1.517(2) . ?
P2 O1P2 1.547(2) . ?
P2 C1 1.839(3) . ?
C1 O1C 1.446(3) . ?
C1 C2 1.528(3) . ?
C2 C3 1.522(4) . ?
C2 H2A 0.9900 . ?
C2 H2B 0.9900 . ?
C3 N1 1.340(4) . ?
C3 C4 1.396(4) . ?
C4 C5 1.389(5) . ?
C4 H4 0.9500 . ?
C5 C6 1.382(7) . ?
C5 H5 0.9500 . ?
C6 C7 1.369(5) . ?
C6 H6 0.9500 . ?
C7 N1 1.364(4) . ?
C7 H7 0.9500 . ?
O2P1 H2P1 0.865(9) . ?
O1W H1WA 0.8697 . ?
O1W H1WB 0.8698 . ?
O1W H1WA 0.8696 6_565 ?
O1W H1WB 0.8698 6_565 ?
O2W H2WA 0.8681 . ?
O2W H2WB 0.8720 . ?
O2W H2XA 1.29(6) 6_565 ?
O2W H2XB 1.05(6) 6_565 ?
O3W H3WA 0.8700 . ?
O3W H3WB 0.8700 . ?
O4W H4WA 0.8700 . ?
O4W H4WB 0.8700 . ?
O5W H5WA 0.8702 . ?
O5W H5WB 0.8700 . ?
O6W H6WA 0.8700 . ?
O6W H6WB 0.8700 . ?
O6W H6WB 0.8700 6 ?
O1 H1A 0.8700 . ?
O1 H1B 0.8700 . ?
O2 H2C 0.8700 . ?
O2 H2D 0.8700 . ?
O2 H2AA 1.408(13) 6_565 ?
O4B O4B 0.769(14) 6 ?
O4B H4BA 0.9512 . ?
O4B H4BB 0.9078 . ?
O4B H4BA 0.5390 6 ?
O1A H1AA 0.8701 . ?
O1A H1AB 0.8701 . ?
O5 H5A 0.8700 . ?
O5 H5B 0.8700 . ?
O5 H5A 0.8700 6_565 ?
O5 H5B 0.8700 6_565 ?
O5 H5AB 0.97(3) 6_565 ?
O4A H4AA 0.8700 . ?
O4A H4AB 0.8700 . ?
O2A H2AA 0.8670 . ?
O2A H2AB 0.8700 . ?
O2A H2AA 0.8670 6_565 ?
O2A H2AB 0.8700 6_565 ?
O3 H3A 0.8700 . ?
O3 H3B 0.8701 . ?
O3X H3XA 0.8700 . ?
O3X H3XB 0.8700 . ?
O2X H2XA 0.8700 . ?
O2X H2XB 0.8700 . ?
O2X H2XA 0.8700 6_565 ?
O2X H2XB 0.8700 6_565 ?
O5A H5AA 0.8677 . ?
O5A H5AB 0.8700 . ?
O5A H5AA 0.8677 6_565 ?
O5A H5AB 0.8699 6_565 ?

loop_
_geom_torsion_atom_site_label_1
_geom_torsion_atom_site_label_2
_geom_torsion_atom_site_label_3
_geom_torsion_atom_site_label_4
_geom_torsion
_geom_torsion_site_symmetry_1
_geom_torsion_site_symmetry_2
_geom_torsion_site_symmetry_3
_geom_torsion_site_symmetry_4
_geom_torsion_publ_flag
O3P1 P1 C1 O1C 151.97(18) . . . . ?
O2P1 P1 C1 O1C -83.84(18) . . . . ?
O1P1 P1 C1 O1C 32.41(19) . . . . ?
O3P1 P1 C1 C2 31.7(2) . . . . ?
O2P1 P1 C1 C2 155.91(19) . . . . ?
O1P1 P1 C1 C2 -87.8(2) . . . . ?
O3P1 P1 C1 P2 -93.15(18) . . . . ?
O2P1 P1 C1 P2 31.04(18) . . . . ?
O1P1 P1 C1 P2 147.29(15) . . . . ?
O3P2 P2 C1 O1C -162.46(16) . . . . ?
O2P2 P2 C1 O1C 70.65(18) . . . . ?
O1P2 P2 C1 O1C -43.35(17) . . . . ?
O3P2 P2 C1 C2 -46.1(2) . . . . ?
O2P2 P2 C1 C2 -173.02(18) . . . . ?
O1P2 P2 C1 C2 72.98(19) . . . . ?
O3P2 P2 C1 P1 80.61(18) . . . . ?
O2P2 P2 C1 P1 -46.28(18) . . . . ?
O1P2 P2 C1 P1 -160.28(14) . . . . ?
O1C C1 C2 C3 -58.1(3) . . . . ?
P1 C1 C2 C3 61.3(3) . . . . ?
P2 C1 C2 C3 -171.2(2) . . . . ?
C1 C2 C3 N1 24.7(4) . . . . ?
C1 C2 C3 C4 -160.0(3) . . . . ?
N1 C3 C4 C5 1.2(5) . . . . ?
C2 C3 C4 C5 -174.3(3) . . . . ?
C3 C4 C5 C6 0.0(5) . . . . ?
C4 C5 C6 C7 -0.5(5) . . . . ?
C5 C6 C7 N1 0.0(5) . . . . ?
C4 C3 N1 C7 -1.8(4) . . . . ?
C2 C3 N1 C7 173.3(3) . . . . ?
C4 C3 N1 Mo1 170.2(2) . . . . ?
C2 C3 N1 Mo1 -14.7(4) . . . . ?
C6 C7 N1 C3 1.2(5) . . . . ?
C6 C7 N1 Mo1 -172.0(3) . . . . ?
C2 C1 O1C V1 -85.0(2) . . . . ?
P1 C1 O1C V1 152.55(11) . . . . ?
P2 C1 O1C V1 31.25(19) . . . . ?
C2 C1 O1C Mo1 80.5(2) . . . . ?
P1 C1 O1C Mo1 -41.90(18) . . . . ?
P2 C1 O1C Mo1 -163.21(10) . . . . ?
O3P1 P1 O1P1 Mo1 -129.11(17) . . . . ?
O2P1 P1 O1P1 Mo1 105.61(16) . . . . ?
C1 P1 O1P1 Mo1 -10.70(19) . . . . ?
O3P2 P2 O1P2 V1 158.61(13) . . . . ?
O2P2 P2 O1P2 V1 -73.38(14) . . . . ?
C1 P2 O1P2 V1 40.77(14) . . . . ?
O3P1 P1 O2P1 V2 136.8(2) . . . . ?
O1P1 P1 O2P1 V2 -97.8(2) . . . . ?
C1 P1 O2P1 V2 13.3(3) . . . . ?
O3P2 P2 O2P2 V2 -99.1(2) . . . . ?
O1P2 P2 O2P2 V2 133.7(2) . . . . ?
C1 P2 O2P2 V2 26.0(3) . . . . ?
